data_4302004
loop_
_publ_author_name
'Ai-Xin Zhu'
'Jian-Bin Lin'
'Jie-Peng Zhang'
'Xiao-Ming Chen'

_publ_section_title
;
Isomeric Zinc(II) Triazolate Frameworks with 3-Connected Networks:
Syntheses, Structures, and Sorption Properties
;
_journal_name_full 'Inorganic Chemistry'
_journal_page_first 3882
_journal_page_last 3889
_journal_paper_doi 10.1021/ic802446m
_journal_volume 48
_journal_year 2009
_chemical_formula_sum 'C4 H6 F N3 Zn'
_chemical_formula_weight 180.49
_chemical_name_systematic
; 
 ? 
;
_space_group_IT_number 122
_symmetry_cell_setting tetragonal
_symmetry_space_group_name_Hall 'I -4 2bw'
_symmetry_space_group_name_H-M 'I -4 2 d'
_atom_sites_solution_hydrogens geom
_atom_sites_solution_primary direct
_atom_sites_solution_secondary difmap
_audit_creation_method SHELXL-97
_cell_angle_alpha 90.00
_cell_angle_beta 90.00
_cell_angle_gamma 90.00
_cell_formula_units_Z 8
_cell_length_a 13.5093(12)
_cell_length_b 13.5093(12)
_cell_length_c 6.4195(12)
_cell_measurement_temperature 293(2)
_cell_volume 1171.6(3)
_computing_cell_refinement 'SAINT-PLUS, Ver. 6.0, 1997'
_computing_data_collection 'SMART, 1998.'
_computing_data_reduction 'SAINT-PLUS, Ver. 6.0, 1997'
_computing_molecular_graphics 'XP, Ver. 6.10, Bruker AXS Inc., 2000.'
_computing_publication_material 'SHELXTL-Bruker AXS Inc., 1998.'
_computing_structure_refinement 'SHELXL-97 (Sheldrick, 1997)'
_computing_structure_solution 'SHELXS-97 (Sheldrick, 1990)'
_diffrn_ambient_temperature 293(2)
_diffrn_measured_fraction_theta_full 0.997
_diffrn_measured_fraction_theta_max 0.997
_diffrn_measurement_device_type 'Bruker Apex CCD'
_diffrn_measurement_method '\w scan'
_diffrn_radiation_monochromator graphite
_diffrn_radiation_source 'fine-focus sealed tube'
_diffrn_radiation_type MoK\a
_diffrn_radiation_wavelength 0.71073
_diffrn_reflns_av_R_equivalents 0.0436
_diffrn_reflns_av_sigmaI/netI 0.0389
_diffrn_reflns_limit_h_max 17
_diffrn_reflns_limit_h_min -14
_diffrn_reflns_limit_k_max 17
_diffrn_reflns_limit_k_min -16
_diffrn_reflns_limit_l_max 7
_diffrn_reflns_limit_l_min -8
_diffrn_reflns_number 3083
_diffrn_reflns_theta_full 26.98
_diffrn_reflns_theta_max 26.98
_diffrn_reflns_theta_min 3.02
_exptl_absorpt_coefficient_mu 4.111
_exptl_absorpt_correction_T_max 0.8528
_exptl_absorpt_correction_T_min 0.6383
_exptl_absorpt_correction_type multi-scan
_exptl_absorpt_process_details 'SADABS (Bruker, 2002)'
_exptl_crystal_colour colorless
_exptl_crystal_density_diffrn 2.047
_exptl_crystal_density_method 'not measured'
_exptl_crystal_description block
_exptl_crystal_F_000 720
_exptl_crystal_size_max 0.12
_exptl_crystal_size_mid 0.05
_exptl_crystal_size_min 0.04
_refine_diff_density_max 0.584
_refine_diff_density_min -0.381
_refine_diff_density_rms 0.109
_refine_ls_abs_structure_details 'Flack H D (1983), Acta Cryst. A39, 876-881'
_refine_ls_abs_structure_Flack 0.17(4)
_refine_ls_extinction_method none
_refine_ls_goodness_of_fit_ref 0.925
_refine_ls_hydrogen_treatment constr
_refine_ls_matrix_type full
_refine_ls_number_parameters 45
_refine_ls_number_reflns 636
_refine_ls_number_restraints 0
_refine_ls_restrained_S_all 0.925
_refine_ls_R_factor_all 0.0331
_refine_ls_R_factor_gt 0.0309
_refine_ls_shift/su_max 0.000
_refine_ls_shift/su_mean 0.000
_refine_ls_structure_factor_coef Fsqd
_refine_ls_weighting_details 'calc w=1/[\s^2^(Fo^2^)+(0.0553P)^2^+0.5303P] where P=(Fo^2^+2Fc^2^)/3'
_refine_ls_weighting_scheme calc
_refine_ls_wR_factor_gt 0.0727
_refine_ls_wR_factor_ref 0.0742
_reflns_number_gt 606
_reflns_number_total 636
_reflns_threshold_expression >2sigma(I)
_cod_data_source_file ic802446m_si_002_4.cif
_cod_data_source_block 2b
_cod_depositor_comments
;
The following automatic conversions were performed:
'_exptl_absorpt_correction_type' value 'Multi-scan' changed to
'multi-scan' according to
'/home/saulius/struct/CIF-dictionaries/cif_core.dic' dictionary named
'cif_core.dic' version 2.4.1 from 2010-06-29.

Automatic conversion script
Id: cif_fix_enum 1527 2010-12-29 10:47:43Z saulius 
;
_cod_database_code 4302004

loop_
_symmetry_equiv_pos_as_xyz
'x, y, z'
'-x, -y, z'
'y, -x, -z'
'-y, x, -z'
'-x+1/2, y, -z+3/4'
'x+1/2, -y, -z+3/4'
'-y+1/2, -x, z+3/4'
'y+1/2, x, z+3/4'
'x+1/2, y+1/2, z+1/2'
'-x+1/2, -y+1/2, z+1/2'
'y+1/2, -x+1/2, -z+1/2'
'-y+1/2, x+1/2, -z+1/2'
'-x+1, y+1/2, -z+5/4'
'x+1, -y+1/2, -z+5/4'
'-y+1, -x+1/2, z+5/4'
'y+1, x+1/2, z+5/4'

loop_
_atom_site_label
_atom_site_type_symbol
_atom_site_fract_x
_atom_site_fract_y
_atom_site_fract_z
_atom_site_U_iso_or_equiv
_atom_site_adp_type
_atom_site_occupancy
_atom_site_symmetry_multiplicity
_atom_site_calc_flag
_atom_site_refinement_flags
_atom_site_disorder_assembly
_atom_site_disorder_group
Zn1 Zn 0.30810(4) 0.2500 0.1250 0.0157(2) Uani 1 2 d S . .
N1 N 0.4591(3) 0.2500 0.1250 0.0194(9) Uani 1 2 d S . .
N2 N 0.6156(2) 0.2253(2) 0.2190(6) 0.0196(7) Uani 1 1 d . . .
C1 C 0.4914(3) 0.1526(3) 0.4559(7) 0.0282(10) Uani 1 1 d . . .
H1A H 0.5439 0.1538 0.5568 0.042 Uiso 1 1 calc R . .
H1B H 0.4780 0.0853 0.4167 0.042 Uiso 1 1 calc R . .
H1C H 0.4330 0.1815 0.5151 0.042 Uiso 1 1 calc R . .
C2 C 0.5218(3) 0.2102(3) 0.2679(7) 0.0196(8) Uani 1 1 d . . .
F1 F 0.2500 0.1890(2) -0.1250 0.0421(11) Uani 1 2 d S . .

loop_
_atom_site_aniso_label
_atom_site_aniso_U_11
_atom_site_aniso_U_22
_atom_site_aniso_U_33
_atom_site_aniso_U_23
_atom_site_aniso_U_13
_atom_site_aniso_U_12
Zn1 0.0150(3) 0.0156(3) 0.0165(3) 0.0008(3) 0.000 0.000
N1 0.016(2) 0.019(2) 0.023(2) 0.002(3) 0.000 0.000
N2 0.0161(15) 0.0204(17) 0.0223(17) -0.0003(13) -0.0025(13) -0.0008(12)
C1 0.020(2) 0.035(2) 0.029(2) 0.008(2) -0.0034(18) -0.0026(18)
C2 0.0198(19) 0.0167(18) 0.022(2) 0.0019(16) -0.0023(16) -0.0046(15)
F1 0.075(3) 0.0183(16) 0.033(2) 0.000 -0.029(2) 0.000

loop_
_atom_type_symbol
_atom_type_description
_atom_type_scat_dispersion_real
_atom_type_scat_dispersion_imag
_atom_type_scat_source
C C 0.0033 0.0016 'International Tables Vol C Tables 4.2.6.8 and 6.1.1.4'
H H 0.0000 0.0000 'International Tables Vol C Tables 4.2.6.8 and 6.1.1.4'
N N 0.0061 0.0033 'International Tables Vol C Tables 4.2.6.8 and 6.1.1.4'
F F 0.0171 0.0103 'International Tables Vol C Tables 4.2.6.8 and 6.1.1.4'
Zn Zn 0.2839 1.4301 'International Tables Vol C Tables 4.2.6.8 and 6.1.1.4'

loop_
_geom_angle_atom_site_label_1
_geom_angle_atom_site_label_2
_geom_angle_atom_site_label_3
_geom_angle
_geom_angle_site_symmetry_1
_geom_angle_site_symmetry_3
_geom_angle_publ_flag
F1 Zn1 F1 132.97(4) . 10 ?
F1 Zn1 N1 113.51(2) . . ?
F1 Zn1 N1 113.51(2) 10 . ?
F1 Zn1 N2 86.67(13) . 12_545 ?
F1 Zn1 N2 83.60(13) 10 12_545 ?
N1 Zn1 N2 102.28(8) . 12_545 ?
F1 Zn1 N2 83.60(13) . 7_564 ?
F1 Zn1 N2 86.67(13) 10 7_564 ?
N1 Zn1 N2 102.28(8) . 7_564 ?
N2 Zn1 N2 155.45(17) 12_545 7_564 ?
C2 N1 C2 103.0(4) 14_454 . ?
C2 N1 Zn1 128.5(2) 14_454 . ?
C2 N1 Zn1 128.5(2) . . ?
C2 N2 N2 106.4(2) . 14_454 ?
C2 N2 Zn1 132.5(3) . 11 ?
N2 N2 Zn1 121.05(9) 14_454 11 ?
N2 C2 N1 112.1(3) . . ?
N2 C2 C1 122.4(4) . . ?
N1 C2 C1 125.5(4) . . ?
Zn1 F1 Zn1 130.50(17) . 10_554 ?

loop_
_geom_bond_atom_site_label_1
_geom_bond_atom_site_label_2
_geom_bond_distance
_geom_bond_site_symmetry_2
_geom_bond_publ_flag
Zn1 F1 1.9672(14) . ?
Zn1 F1 1.9672(14) 10 ?
Zn1 N1 2.040(4) . ?
Zn1 N2 2.122(3) 12_545 ?
Zn1 N2 2.122(3) 7_564 ?
N1 C2 1.359(5) 14_454 ?
N1 C2 1.359(5) . ?
N2 C2 1.321(5) . ?
N2 N2 1.379(7) 14_454 ?
N2 Zn1 2.122(3) 11 ?
C1 C2 1.494(6) . ?
F1 Zn1 1.9672(14) 10_554 ?
